data_7121083
loop_
_publ_author_name
'Amharar, Sana'
'Yuvayapan, Samet'
'Aydogan, Abdullah'

_publ_section_title
;
 A thermoresponsive supramolecular polymer gel from a heteroditopic
 calix[4]pyrrole.
;
_journal_issue 7
_journal_name_full 'Chemical communications (Cambridge, England)'
_journal_page_first 829
_journal_page_last 832
_journal_paper_doi 10.1039/c7cc08607e
_journal_volume 54
_journal_year 2018
_chemical_formula_sum 'C48 H75 N7 O2'
_chemical_formula_weight 782.15
_chemical_name_common Calix[4]pyrrole-mono-carboxylate
_chemical_properties_physical Moisture-sensitive
_space_group_crystal_system triclinic
_space_group_IT_number 2
_space_group_name_Hall '-P 1'
_space_group_name_H-M_alt 'P -1'
_symmetry_space_group_name_Hall '-P 1'
_symmetry_space_group_name_H-M 'P -1'
_atom_sites_solution_hydrogens geom
_audit_creation_method SHELXL-2014/7
_audit_update_record
;
2017-11-03 deposited with the CCDC.
2018-01-02 downloaded from the CCDC.
;
_cell_angle_alpha 70.528(2)
_cell_angle_beta 69.876(2)
_cell_angle_gamma 85.758(2)
_cell_formula_units_Z 2
_cell_length_a 12.0322(10)
_cell_length_b 13.1344(10)
_cell_length_c 16.6364(13)
_cell_measurement_temperature 100(2)
_cell_volume 2325.0(3)
_computing_structure_refinement 'SHELXL-2014/7 (Sheldrick, 2014)'
_diffrn_ambient_temperature 100(2)
_diffrn_measured_fraction_theta_full 0.999
_diffrn_measured_fraction_theta_max 0.999
_diffrn_radiation_type MoK\a
_diffrn_radiation_wavelength 0.71073
_diffrn_reflns_av_R_equivalents 0.0419
_diffrn_reflns_av_unetI/netI 0.0148
_diffrn_reflns_Laue_measured_fraction_full 0.999
_diffrn_reflns_Laue_measured_fraction_max 0.999
_diffrn_reflns_limit_h_max 14
_diffrn_reflns_limit_h_min -14
_diffrn_reflns_limit_k_max 15
_diffrn_reflns_limit_k_min -15
_diffrn_reflns_limit_l_max 19
_diffrn_reflns_limit_l_min -19
_diffrn_reflns_number 156708
_diffrn_reflns_point_group_measured_fraction_full 0.999
_diffrn_reflns_point_group_measured_fraction_max 0.999
_diffrn_reflns_theta_full 24.998
_diffrn_reflns_theta_max 24.998
_diffrn_reflns_theta_min 2.386
_exptl_absorpt_coefficient_mu 0.069
_exptl_crystal_colour colourles
_exptl_crystal_density_diffrn 1.117
_exptl_crystal_description prism
_exptl_crystal_F_000 856
_exptl_crystal_recrystallization_method 'Re-crystallisation from solvent: Acetonitrile and diethylether'
_refine_diff_density_max 0.333
_refine_diff_density_min -0.352
_refine_diff_density_rms 0.038
_refine_ls_extinction_method none
_refine_ls_goodness_of_fit_ref 1.014
_refine_ls_hydrogen_treatment constr
_refine_ls_matrix_type full
_refine_ls_number_parameters 703
_refine_ls_number_reflns 8188
_refine_ls_number_restraints 1606
_refine_ls_restrained_S_all 0.995
_refine_ls_R_factor_all 0.0600
_refine_ls_R_factor_gt 0.0474
_refine_ls_shift/su_max 0.000
_refine_ls_shift/su_mean 0.000
_refine_ls_structure_factor_coef Fsqd
_refine_ls_weighting_details 'w=1/[\s^2^(Fo^2^)+(0.0535P)^2^+1.3660P] where P=(Fo^2^+2Fc^2^)/3'
_refine_ls_weighting_scheme calc
_refine_ls_wR_factor_gt 0.1133
_refine_ls_wR_factor_ref 0.1233
_reflns_Friedel_coverage 0.000
_reflns_number_gt 6768
_reflns_number_total 8188
_reflns_threshold_expression 'I > 2\s(I)'
_cod_data_source_file c7cc08607e2.cif
_cod_data_source_block shelx
_cod_depositor_comments 'Adding full bibliography for 7121083.cif.'
_cod_database_code 7121083
_shelx_shelxl_version_number 2014/7
_shelx_space_group_comment
;
The symmetry employed for this shelxl refinement is uniquely defined
by the following loop, which should always be used as a source of
symmetry information in preference to the above space-group names.
They are only intended as comments.
;

loop_
_space_group_symop_operation_xyz
'x, y, z'
'-x, -y, -z'

loop_
_atom_site_label
_atom_site_type_symbol
_atom_site_fract_x
_atom_site_fract_y
_atom_site_fract_z
_atom_site_U_iso_or_equiv
_atom_site_adp_type
_atom_site_occupancy
_atom_site_site_symmetry_order
_atom_site_calc_flag
_atom_site_refinement_flags_posn
_atom_site_refinement_flags_adp
_atom_site_refinement_flags_occupancy
_atom_site_disorder_assembly
_atom_site_disorder_group
C1 C -0.04975(13) 0.30043(11) 0.49494(10) 0.0205(3) Uani 1 1 d . U . . .
C2 C 0.03240(14) 0.38466(12) 0.44594(11) 0.0269(3) Uani 1 1 d . U . . .
H2 H 0.0185 0.4588 0.4386 0.032 Uiso 1 1 calc R U . . .
C3 C 0.14173(14) 0.34174(12) 0.40807(10) 0.0254(3) Uani 1 1 d . U . . .
H3 H 0.2142 0.3820 0.3708 0.031 Uiso 1 1 calc R U . . .
C4 C 0.12459(13) 0.23223(12) 0.43454(10) 0.0196(3) Uani 1 1 d . U . . .
C5 C 0.21015(13) 0.14673(12) 0.41192(11) 0.0242(3) Uani 1 1 d . U . . .
C15 C -0.21350(15) 0.05074(13) 0.86396(11) 0.0297(4) Uani 1 1 d . U . . .
C16 C -0.21441(14) 0.15724(12) 0.79067(10) 0.0254(3) Uani 1 1 d . U . . .
C17 C -0.22666(16) 0.26084(14) 0.79279(11) 0.0336(4) Uani 1 1 d . U . . .
H17 H -0.2396 0.2822 0.8444 0.040 Uiso 1 1 calc R U . . .
C18 C -0.21674(15) 0.33051(13) 0.70469(11) 0.0310(4) Uani 1 1 d . U . . .
H18 H -0.2216 0.4069 0.6867 0.037 Uiso 1 1 calc R U . . .
C19 C -0.19896(13) 0.26843(12) 0.64986(10) 0.0228(3) Uani 1 1 d . U . . .
C20 C -0.18040(13) 0.30003(12) 0.54938(10) 0.0231(3) Uani 1 1 d . U . . .
C21 C 0.32192(14) 0.20232(13) 0.33311(11) 0.0273(3) Uani 1 1 d . U . . .
H21A H 0.3615 0.2485 0.3518 0.041 Uiso 1 1 calc R U . . .
H21B H 0.2998 0.2466 0.2810 0.041 Uiso 1 1 calc R U . . .
H21C H 0.3758 0.1474 0.3162 0.041 Uiso 1 1 calc R U . . .
C25 C -0.2577(2) 0.06922(18) 0.95588(12) 0.0526(6) Uani 1 1 d . U . . .
H25A H -0.2570 0.0013 1.0038 0.079 Uiso 1 1 calc R U . . .
H25B H -0.3387 0.0943 0.9675 0.079 Uiso 1 1 calc R U . . .
H25C H -0.2058 0.1239 0.9551 0.079 Uiso 1 1 calc R U . . .
C26 C -0.29707(19) -0.03408(16) 0.86707(16) 0.0556(6) Uani 1 1 d . U . . .
H26A H -0.2724 -0.0447 0.8079 0.083 Uiso 1 1 calc R U . . .
H26B H -0.3782 -0.0092 0.8817 0.083 Uiso 1 1 calc R U . . .
H26C H -0.2941 -0.1026 0.9136 0.083 Uiso 1 1 calc R U . . .
C27 C -0.22310(15) 0.41448(13) 0.51728(11) 0.0315(4) Uani 1 1 d . U . . .
H27A H -0.1798 0.4647 0.5295 0.047 Uiso 1 1 calc R U . . .
H27B H -0.3081 0.4153 0.5497 0.047 Uiso 1 1 calc R U . . .
H27C H -0.2086 0.4367 0.4520 0.047 Uiso 1 1 calc R U . . .
C28 C -0.25406(14) 0.22340(14) 0.53263(11) 0.0286(4) Uani 1 1 d . U . . .
H28A H -0.2430 0.2461 0.4679 0.043 Uiso 1 1 calc R U . . .
H28B H -0.3380 0.2258 0.5672 0.043 Uiso 1 1 calc R U . . .
H28C H -0.2281 0.1495 0.5521 0.043 Uiso 1 1 calc R U . . .
N5 N 0.61473(13) 0.56057(11) 0.17493(9) 0.0326(3) Uani 1 1 d . U . . .
C29 C 0.55220(18) 0.50394(16) 0.13563(13) 0.0427(5) Uani 1 1 d . U . . .
H29A H 0.4660 0.5014 0.1688 0.051 Uiso 1 1 calc R U . . .
H29B H 0.5657 0.5490 0.0718 0.051 Uiso 1 1 calc R U . . .
C30 C 0.58709(16) 0.39050(15) 0.13739(12) 0.0373(4) Uani 1 1 d . U . . .
H30A H 0.5648 0.3416 0.2009 0.045 Uiso 1 1 calc R U . . .
H30B H 0.6740 0.3897 0.1086 0.045 Uiso 1 1 calc R U . . .
C31 C 0.52484(19) 0.35109(19) 0.08669(14) 0.0515(5) Uani 1 1 d . U . . .
H31A H 0.4382 0.3545 0.1149 0.062 Uiso 1 1 calc R U . . .
H31B H 0.5482 0.4005 0.0232 0.062 Uiso 1 1 calc R U . . .
C32 C 0.5528(2) 0.2381(2) 0.08647(18) 0.0686(7) Uani 1 1 d . U . . .
H32A H 0.6383 0.2344 0.0573 0.103 Uiso 1 1 calc R U . . .
H32B H 0.5103 0.2177 0.0530 0.103 Uiso 1 1 calc R U . . .
H32C H 0.5282 0.1884 0.1490 0.103 Uiso 1 1 calc R U . . .
C33 C 0.61704(14) 0.48900(12) 0.26713(10) 0.0261(3) Uani 1 1 d . U . . .
H33A H 0.6587 0.4230 0.2600 0.031 Uiso 1 1 calc R U . . .
H33B H 0.6647 0.5277 0.2870 0.031 Uiso 1 1 calc R U . . .
C34 C 0.49852(14) 0.45476(13) 0.34166(11) 0.0299(4) Uani 1 1 d . U . . .
H34A H 0.4454 0.4238 0.3208 0.036 Uiso 1 1 calc R U . . .
H34B H 0.4610 0.5182 0.3578 0.036 Uiso 1 1 calc R U . . .
C35 C 0.51736(15) 0.37050(14) 0.42426(11) 0.0337(4) Uani 1 1 d . U . . .
H35A H 0.5437 0.3035 0.4097 0.040 Uiso 1 1 calc R U . . .
H35B H 0.5813 0.3977 0.4376 0.040 Uiso 1 1 calc R U . . .
C36 C 0.40699(17) 0.34354(15) 0.50811(12) 0.0421(5) Uani 1 1 d . U . . .
H36A H 0.3857 0.4074 0.5272 0.063 Uiso 1 1 calc R U . . .
H36B H 0.4224 0.2845 0.5570 0.063 Uiso 1 1 calc R U . . .
H36C H 0.3416 0.3213 0.4943 0.063 Uiso 1 1 calc R U . . .
C37 C 0.54732(18) 0.66175(15) 0.18129(12) 0.0431(5) Uani 1 1 d . U . . .
H37A H 0.5475 0.7053 0.1199 0.052 Uiso 1 1 calc R U . . .
H37B H 0.4639 0.6394 0.2198 0.052 Uiso 1 1 calc R U . . .
C38 C 0.59262(18) 0.73328(15) 0.21843(14) 0.0471(5) Uani 1 1 d . U . . .
H38A H 0.6776 0.7531 0.1835 0.057 Uiso 1 1 calc R U . . .
H38B H 0.5845 0.6943 0.2825 0.057 Uiso 1 1 calc R U . . .
C39 C 0.5217(2) 0.83533(16) 0.21183(15) 0.0619(7) Uani 1 1 d . U . . .
H39A H 0.5338 0.8753 0.1472 0.074 Uiso 1 1 calc R U . . .
H39B H 0.4363 0.8141 0.2428 0.074 Uiso 1 1 calc R U . . .
C40 C 0.5552(2) 0.90890(17) 0.2527(2) 0.0790(9) Uani 1 1 d . U . . .
H40A H 0.5388 0.8714 0.3176 0.118 Uiso 1 1 calc R U . . .
H40B H 0.5088 0.9738 0.2444 0.118 Uiso 1 1 calc R U . . .
H40C H 0.6398 0.9297 0.2228 0.118 Uiso 1 1 calc R U . . .
C41 C 0.74403(16) 0.58839(14) 0.11593(11) 0.0372(4) Uani 1 1 d . U . . .
H41A H 0.7844 0.6110 0.1504 0.045 Uiso 1 1 calc R U . . .
H41B H 0.7804 0.5216 0.1059 0.045 Uiso 1 1 calc R U . . .
C42 C 0.7697(2) 0.6756(2) 0.02415(14) 0.0781(9) Uani 1 1 d . U . . .
H42A H 0.7387 0.7447 0.0325 0.094 Uiso 1 1 calc R U . . .
H42B H 0.7291 0.6554 -0.0114 0.094 Uiso 1 1 calc R U . . .
C43 C 0.9026(3) 0.6899(2) -0.02720(16) 0.0812(9) Uani 1 1 d . U . . .
H43A H 0.9315 0.6208 -0.0366 0.097 Uiso 1 1 calc R U . . .
H43B H 0.9164 0.7448 -0.0877 0.097 Uiso 1 1 calc R U . . .
C44 C 0.9750(4) 0.7237(3) 0.0187(3) 0.1291(16) Uani 1 1 d . U . . .
H44A H 0.9468 0.7917 0.0290 0.194 Uiso 1 1 calc R U . . .
H44B H 1.0586 0.7338 -0.0200 0.194 Uiso 1 1 calc R U . . .
H44C H 0.9667 0.6675 0.0769 0.194 Uiso 1 1 calc R U . . .
N1 N 0.00780(10) 0.20791(9) 0.48804(8) 0.0196(3) Uani 1 1 d . U . . .
H1N H -0.0255 0.1422 0.5142 0.023 Uiso 1 1 calc R U . . .
N4 N -0.19748(11) 0.16298(10) 0.70311(8) 0.0218(3) Uani 1 1 d . U . . .
H4N H -0.1872 0.1070 0.6839 0.026 Uiso 1 1 calc R U . . .
N6 N 0.83523(16) 0.63801(15) 0.28098(12) 0.0535(5) Uani 1 1 d . U . . .
C45 C 0.86158(15) 0.69824(14) 0.30764(11) 0.0335(4) Uani 1 1 d . U . . .
C46 C 0.89490(17) 0.77414(15) 0.34209(12) 0.0380(4) Uani 1 1 d . U . . .
H46A H 0.8333 0.8267 0.3495 0.057 Uiso 1 1 calc R U . . .
H46B H 0.9701 0.8120 0.2993 0.057 Uiso 1 1 calc R U . . .
H46C H 0.9039 0.7353 0.4009 0.057 Uiso 1 1 calc R U . . .
O1 O 0.1973(2) 0.04543(19) 0.32215(16) 0.0283(5) Uani 0.5 1 d . U P A 1
O2 O 0.06518(18) 0.00597(16) 0.46178(14) 0.0222(4) Uani 0.5 1 d . U P A 1
C22 C 0.1545(4) 0.0573(4) 0.3983(3) 0.0217(9) Uani 0.5 1 d . U P A 1
O1A O 0.1492(2) -0.0093(2) 0.38498(17) 0.0336(6) Uani 0.5 1 d . U P A 2
O2A O 0.1105(2) 0.1496(2) 0.30153(18) 0.0418(6) Uani 0.5 1 d . U P A 2
C22A C 0.1493(3) 0.0910(3) 0.3614(3) 0.0205(9) Uani 0.5 1 d . U P A 2
N7 N -0.2635(4) 0.4977(4) 0.8836(4) 0.0748(14) Uani 0.52 1 d D U P B 1
C47 C -0.1656(6) 0.5076(8) 0.8587(5) 0.0492(18) Uani 0.48 1 d D U P B 1
C48 C -0.0526(4) 0.4944(4) 0.7869(3) 0.0539(11) Uani 0.52 1 d D U P B 1
H48A H -0.0533 0.4216 0.7829 0.081 Uiso 0.52 1 calc R U P B 1
H48B H 0.0158 0.5046 0.8030 0.081 Uiso 0.52 1 calc R U P B 1
H48C H -0.0471 0.5482 0.7282 0.081 Uiso 0.52 1 calc R U P B 1
N7A N -0.0545(4) 0.5669(4) 0.7723(3) 0.0603(11) Uani 0.48 1 d D U P C 2
C47A C -0.1581(7) 0.5282(9) 0.8310(5) 0.065(2) Uani 0.52 1 d D U P C 2
C48A C -0.2326(6) 0.5131(6) 0.9195(4) 0.080(2) Uani 0.48 1 d D U P C 2
H48D H -0.1891 0.4805 0.9613 0.121 Uiso 0.48 1 calc R U P C 2
H48E H -0.3005 0.4652 0.9340 0.121 Uiso 0.48 1 calc R U P C 2
H48F H -0.2608 0.5831 0.9254 0.121 Uiso 0.48 1 calc R U P C 2
N2 N 0.1802(4) 0.0138(4) 0.5796(3) 0.0205(9) Uani 0.5 1 d D U P A 1
H2N H 0.1052 -0.0023 0.5917 0.025 Uiso 0.5 1 calc R U P A 1
N3 N -0.0223(5) -0.0414(6) 0.7905(5) 0.0228(11) Uani 0.5 1 d D U P A 1
H3N H -0.0516 -0.0653 0.7581 0.027 Uiso 0.5 1 calc R U P A 1
C6 C 0.2529(5) 0.0844(4) 0.4990(3) 0.0196(11) Uani 0.5 1 d D U P A 1
C7 C 0.3612(5) 0.0868(4) 0.5074(3) 0.0235(11) Uani 0.5 1 d D U P A 1
H7 H 0.4295 0.1284 0.4626 0.028 Uiso 0.5 1 calc R U P A 1
C8 C 0.3540(3) 0.0164(3) 0.5948(3) 0.0269(9) Uani 0.5 1 d D U P A 1
H8 H 0.4168 0.0023 0.6189 0.032 Uiso 0.5 1 calc R U P A 1
C9 C 0.2422(3) -0.0274(3) 0.6381(2) 0.0225(8) Uani 0.5 1 d D U P A 1
C10 C 0.1849(3) -0.1086(2) 0.7330(2) 0.0263(7) Uani 0.5 1 d D U P A 1
C11 C 0.0923(4) -0.0527(3) 0.7905(3) 0.0243(10) Uani 0.5 1 d D U P A 1
C12 C 0.1013(4) -0.0057(4) 0.8497(3) 0.0316(11) Uani 0.5 1 d D U P A 1
H12 H 0.1703 -0.0020 0.8642 0.038 Uiso 0.5 1 calc R U P A 1
C13 C -0.0089(6) 0.0365(5) 0.8862(5) 0.0315(12) Uani 0.5 1 d D U P A 1
H13 H -0.0268 0.0743 0.9286 0.038 Uiso 0.5 1 calc R U P A 1
C14 C -0.0849(6) 0.0131(7) 0.8492(6) 0.0261(15) Uani 0.5 1 d D U P A 1
C23 C 0.2817(3) -0.1458(3) 0.7754(2) 0.0350(8) Uani 0.5 1 d D U P A 1
H23A H 0.3180 -0.0830 0.7779 0.053 Uiso 0.5 1 calc R U P A 1
H23B H 0.3424 -0.1813 0.7385 0.053 Uiso 0.5 1 calc R U P A 1
H23C H 0.2468 -0.1967 0.8369 0.053 Uiso 0.5 1 calc R U P A 1
C24 C 0.1342(3) -0.2079(3) 0.7273(2) 0.0299(7) Uani 0.5 1 d D U P A 1
H24A H 0.0992 -0.2596 0.7885 0.045 Uiso 0.5 1 calc R U P A 1
H24B H 0.1977 -0.2417 0.6908 0.045 Uiso 0.5 1 calc R U P A 1
H24C H 0.0732 -0.1862 0.6990 0.045 Uiso 0.5 1 calc R U P A 1
N2A N 0.1553(4) 0.0076(4) 0.5603(3) 0.0205(9) Uani 0.5 1 d D U P A 2
H2NA H 0.0799 0.0017 0.5674 0.025 Uiso 0.5 1 calc R U P A 2
N3A N -0.0480(5) -0.0400(6) 0.7821(5) 0.0216(11) Uani 0.5 1 d D U P A 2
H3NA H -0.0857 -0.0499 0.7482 0.026 Uiso 0.5 1 calc R U P A 2
C6A C 0.2393(5) 0.0756(4) 0.4848(3) 0.0203(11) Uani 0.5 1 d D U P A 2
C7A C 0.3438(5) 0.0611(4) 0.5005(3) 0.0266(12) Uani 0.5 1 d D U P A 2
H7A H 0.4176 0.0972 0.4602 0.032 Uiso 0.5 1 calc R U P A 2
C8A C 0.3237(4) -0.0173(3) 0.5876(3) 0.0285(9) Uani 0.5 1 d D U P A 2
H8A H 0.3814 -0.0427 0.6160 0.034 Uiso 0.5 1 calc R U P A 2
C9A C 0.2071(3) -0.0495(3) 0.6228(2) 0.0227(8) Uani 0.5 1 d D U P A 2
C10A C 0.1361(3) -0.1311(3) 0.7140(2) 0.0251(7) Uani 0.5 1 d D U P A 2
C11A C 0.0644(4) -0.0729(2) 0.7791(3) 0.0235(10) Uani 0.5 1 d D U P A 2
C12A C 0.0917(4) -0.0437(4) 0.8412(4) 0.0282(10) Uani 0.5 1 d D U P A 2
H12A H 0.1637 -0.0560 0.8537 0.034 Uiso 0.5 1 calc R U P A 2
C13A C -0.0070(6) 0.0086(5) 0.8841(5) 0.0307(12) Uani 0.5 1 d D U P A 2
H13A H -0.0127 0.0371 0.9309 0.037 Uiso 0.5 1 calc R U P A 2
C14A C -0.0925(6) 0.0108(7) 0.8466(6) 0.0252(14) Uani 0.5 1 d D U P A 2
C23A C 0.2237(3) -0.2008(3) 0.7547(2) 0.0366(8) Uani 0.5 1 d D U P A 2
H23D H 0.2767 -0.1546 0.7625 0.055 Uiso 0.5 1 calc R U P A 2
H23E H 0.2706 -0.2395 0.7139 0.055 Uiso 0.5 1 calc R U P A 2
H23F H 0.1801 -0.2532 0.8137 0.055 Uiso 0.5 1 calc R U P A 2
C24A C 0.0555(3) -0.2058(2) 0.7025(2) 0.0267(7) Uani 0.5 1 d D U P A 2
H24D H 0.0112 -0.2570 0.7619 0.040 Uiso 0.5 1 calc R U P A 2
H24E H 0.1037 -0.2456 0.6632 0.040 Uiso 0.5 1 calc R U P A 2
H24F H -0.0001 -0.1626 0.6750 0.040 Uiso 0.5 1 calc R U P A 2

loop_
_atom_site_aniso_label
_atom_site_aniso_U_11
_atom_site_aniso_U_22
_atom_site_aniso_U_33
_atom_site_aniso_U_23
_atom_site_aniso_U_13
_atom_site_aniso_U_12
C1 0.0240(8) 0.0183(7) 0.0190(7) -0.0065(6) -0.0075(6) 0.0055(6)
C2 0.0295(8) 0.0157(7) 0.0299(8) -0.0052(6) -0.0061(7) 0.0038(6)
C3 0.0243(8) 0.0202(8) 0.0254(8) -0.0039(6) -0.0039(6) -0.0003(6)
C4 0.0198(7) 0.0210(7) 0.0185(7) -0.0081(6) -0.0055(6) 0.0009(6)
C5 0.0204(8) 0.0192(7) 0.0297(8) -0.0114(6) -0.0010(6) -0.0001(6)
C15 0.0333(9) 0.0302(9) 0.0208(8) -0.0050(7) -0.0068(7) 0.0028(7)
C16 0.0271(8) 0.0261(8) 0.0205(8) -0.0093(6) -0.0038(6) 0.0026(6)
C17 0.0449(10) 0.0307(9) 0.0246(8) -0.0156(7) -0.0054(7) 0.0041(7)
C18 0.0400(10) 0.0188(8) 0.0295(9) -0.0101(7) -0.0048(7) 0.0045(7)
C19 0.0219(8) 0.0192(7) 0.0236(8) -0.0073(6) -0.0034(6) 0.0037(6)
C20 0.0232(8) 0.0203(7) 0.0220(8) -0.0057(6) -0.0054(6) 0.0059(6)
C21 0.0230(8) 0.0255(8) 0.0281(8) -0.0093(7) -0.0016(7) 0.0007(6)
C25 0.0591(13) 0.0613(13) 0.0211(9) -0.0082(9) -0.0041(9) 0.0270(11)
C26 0.0536(13) 0.0322(10) 0.0692(14) 0.0181(10) -0.0373(11) -0.0119(9)
C27 0.0314(9) 0.0268(8) 0.0274(8) -0.0053(7) -0.0048(7) 0.0127(7)
C28 0.0236(8) 0.0358(9) 0.0241(8) -0.0091(7) -0.0064(7) 0.0025(7)
N5 0.0373(8) 0.0304(7) 0.0235(7) -0.0041(6) -0.0099(6) 0.0151(6)
C29 0.0450(11) 0.0545(12) 0.0344(10) -0.0155(9) -0.0235(9) 0.0222(9)
C30 0.0356(10) 0.0456(10) 0.0321(9) -0.0122(8) -0.0149(8) 0.0080(8)
C31 0.0413(11) 0.0770(15) 0.0411(11) -0.0232(11) -0.0156(9) -0.0002(10)
C32 0.0696(16) 0.0798(17) 0.0698(16) -0.0441(14) -0.0179(13) -0.0123(13)
C33 0.0285(8) 0.0232(8) 0.0232(8) -0.0034(6) -0.0101(7) 0.0074(6)
C34 0.0267(8) 0.0267(8) 0.0305(9) -0.0049(7) -0.0078(7) 0.0053(7)
C35 0.0316(9) 0.0300(9) 0.0311(9) -0.0015(7) -0.0093(7) 0.0042(7)
C36 0.0422(11) 0.0352(10) 0.0324(10) -0.0001(8) -0.0047(8) 0.0075(8)
C37 0.0489(11) 0.0355(10) 0.0298(9) -0.0018(8) -0.0084(8) 0.0256(8)
C38 0.0474(11) 0.0281(9) 0.0436(11) -0.0048(8) 0.0025(9) 0.0130(8)
C39 0.0662(14) 0.0326(11) 0.0489(12) 0.0007(9) 0.0084(11) 0.0228(10)
C40 0.0714(17) 0.0279(11) 0.0938(19) -0.0149(12) 0.0185(14) 0.0095(10)
C41 0.0419(10) 0.0290(9) 0.0261(9) -0.0029(7) -0.0019(7) 0.0119(7)
C42 0.0852(17) 0.0623(15) 0.0318(11) 0.0122(10) 0.0134(11) 0.0368(13)
C43 0.0901(19) 0.0553(15) 0.0375(12) 0.0111(11) 0.0236(12) 0.0172(13)
C44 0.125(3) 0.104(3) 0.106(3) -0.048(2) 0.052(2) -0.068(2)
N1 0.0199(6) 0.0150(6) 0.0225(6) -0.0072(5) -0.0046(5) 0.0010(5)
N4 0.0268(7) 0.0185(6) 0.0201(6) -0.0086(5) -0.0062(5) 0.0043(5)
N6 0.0543(11) 0.0534(11) 0.0534(11) -0.0279(9) -0.0071(9) -0.0078(9)
C45 0.0314(9) 0.0343(9) 0.0283(9) -0.0067(7) -0.0055(7) -0.0002(7)
C46 0.0392(10) 0.0438(10) 0.0312(9) -0.0112(8) -0.0117(8) -0.0064(8)
O1 0.0377(13) 0.0250(12) 0.0248(13) -0.0121(12) -0.0108(11) 0.0051(11)
O2 0.0237(11) 0.0172(10) 0.0277(11) -0.0083(9) -0.0101(9) 0.0008(8)
C22 0.0239(18) 0.021(2) 0.020(2) -0.0060(17) -0.0094(17) 0.0074(15)
O1A 0.0573(17) 0.0177(12) 0.0245(14) -0.0095(11) -0.0085(12) -0.0055(11)
O2A 0.0632(17) 0.0340(13) 0.0528(16) -0.0246(12) -0.0428(14) 0.0198(12)
C22A 0.0184(17) 0.022(2) 0.021(2) -0.0118(17) -0.0015(17) 0.0016(15)
N7 0.041(2) 0.067(3) 0.092(4) -0.025(3) 0.006(2) -0.0013(19)
C47 0.046(3) 0.040(4) 0.042(3) -0.023(3) 0.021(2) -0.015(2)
C48 0.052(2) 0.046(2) 0.056(3) -0.019(2) -0.009(2) 0.009(2)
N7A 0.052(2) 0.079(3) 0.049(2) -0.024(2) -0.0115(18) -0.004(2)
C47A 0.060(3) 0.050(4) 0.067(4) -0.024(3) 0.008(3) -0.008(2)
C48A 0.067(4) 0.086(4) 0.079(4) -0.050(3) 0.012(3) -0.011(3)
N2 0.0154(17) 0.0215(16) 0.0229(18) -0.0069(14) -0.0050(12) 0.0015(13)
N3 0.032(2) 0.0250(17) 0.0169(17) -0.0084(13) -0.0129(16) 0.0019(18)
C6 0.022(2) 0.0138(17) 0.0201(18) -0.0071(14) -0.0034(14) 0.0047(15)
C7 0.0207(19) 0.022(2) 0.0288(17) -0.0107(15) -0.0075(14) 0.0032(15)
C8 0.0210(18) 0.028(2) 0.0316(17) -0.0107(15) -0.0092(14) 0.0047(14)
C9 0.0223(18) 0.0229(16) 0.0251(16) -0.0097(13) -0.0109(14) 0.0075(13)
C10 0.0293(16) 0.0255(16) 0.0239(15) -0.0061(12) -0.0113(13) 0.0048(13)
C11 0.0269(18) 0.0260(18) 0.0200(18) -0.0064(15) -0.0091(15) 0.0013(14)
C12 0.037(2) 0.036(2) 0.0268(18) -0.0136(18) -0.0142(14) 0.0019(19)
C13 0.037(2) 0.036(3) 0.0259(19) -0.0170(19) -0.0102(15) 0.0038(19)
C14 0.033(2) 0.025(3) 0.018(2) -0.008(2) -0.0056(19) 0.0057(19)
C23 0.0361(19) 0.0371(19) 0.0281(18) -0.0038(15) -0.0146(15) 0.0096(15)
C24 0.0350(19) 0.0240(19) 0.0260(17) -0.0068(14) -0.0068(15) 0.0053(14)
N2A 0.0196(18) 0.0198(15) 0.0200(17) -0.0046(12) -0.0070(12) 0.0060(12)
N3A 0.028(2) 0.0218(16) 0.0172(18) -0.0070(13) -0.0100(15) 0.0046(17)
C6A 0.0175(18) 0.0207(18) 0.0227(19) -0.0117(14) -0.0025(14) 0.0011(14)
C7A 0.023(2) 0.026(2) 0.0280(18) -0.0104(16) -0.0035(14) 0.0028(17)
C8A 0.024(2) 0.031(2) 0.0310(17) -0.0091(15) -0.0122(15) 0.0095(15)
C9A 0.0229(17) 0.0216(17) 0.0231(16) -0.0066(13) -0.0096(13) 0.0092(13)
C10A 0.0305(17) 0.0208(17) 0.0230(15) -0.0054(13) -0.0106(13) 0.0067(14)
C11A 0.027(2) 0.0186(16) 0.0213(16) -0.0018(13) -0.0086(14) 0.0000(14)
C12A 0.0304(18) 0.028(2) 0.027(2) -0.0062(18) -0.0129(15) 0.0020(16)
C13A 0.042(2) 0.033(3) 0.0216(18) -0.0138(18) -0.0131(15) 0.0035(19)
C14A 0.036(2) 0.025(2) 0.015(2) -0.0057(19) -0.0103(18) 0.0009(19)
C23A 0.042(2) 0.0343(19) 0.0302(18) -0.0044(15) -0.0164(16) 0.0143(16)
C24A 0.0358(19) 0.0181(15) 0.0219(15) -0.0059(12) -0.0064(14) 0.0062(13)

loop_
_atom_type_symbol
_atom_type_description
_atom_type_scat_dispersion_real
_atom_type_scat_dispersion_imag
_atom_type_scat_source
C C 0.0033 0.0016 'International Tables Vol C Tables 4.2.6.8 and 6.1.1.4'
H H 0.0000 0.0000 'International Tables Vol C Tables 4.2.6.8 and 6.1.1.4'
N N 0.0061 0.0033 'International Tables Vol C Tables 4.2.6.8 and 6.1.1.4'
O O 0.0106 0.0060 'International Tables Vol C Tables 4.2.6.8 and 6.1.1.4'

loop_
_geom_angle_atom_site_label_1
_geom_angle_atom_site_label_2
_geom_angle_atom_site_label_3
_geom_angle
_geom_angle_site_symmetry_3
C2 C1 N1 106.84(13) .
C2 C1 C20 130.22(13) .
N1 C1 C20 122.93(13) .
C1 C2 C3 107.88(13) .
C1 C2 H2 126.1 .
C3 C2 H2 126.1 .
C4 C3 C2 107.91(13) .
C4 C3 H3 126.0 .
C2 C3 H3 126.0 .
C3 C4 N1 106.93(13) .
C3 C4 C5 130.36(14) .
N1 C4 C5 122.69(12) .
C6A C5 C4 115.1(2) .
C22 C5 C4 113.64(19) .
C6A C5 C21 111.0(3) .
C22 C5 C21 114.5(2) .
C4 C5 C21 109.10(12) .
C6A C5 C22A 115.9(3) .
C4 C5 C22A 103.75(18) .
C21 C5 C22A 100.84(18) .
C22 C5 C6 103.9(3) .
C4 C5 C6 108.9(2) .
C21 C5 C6 106.4(2) .
C14A C15 C16 110.3(4) .
C14A C15 C26 109.4(4) .
C16 C15 C26 110.48(14) .
C14A C15 C25 109.9(4) .
C16 C15 C25 108.57(14) .
C26 C15 C25 108.18(17) .
C16 C15 C14 110.1(4) .
C26 C15 C14 112.6(4) .
C25 C15 C14 106.7(3) .
C17 C16 N4 106.75(14) .
C17 C16 C15 131.19(15) .
N4 C16 C15 122.04(13) .
C16 C17 C18 108.04(14) .
C16 C17 H17 126.0 .
C18 C17 H17 126.0 .
C19 C18 C17 107.98(14) .
C19 C18 H18 126.0 .
C17 C18 H18 126.0 .
C18 C19 N4 106.71(13) .
C18 C19 C20 130.83(14) .
N4 C19 C20 122.44(13) .
C1 C20 C19 110.62(12) .
C1 C20 C27 108.14(12) .
C19 C20 C27 108.88(12) .
C1 C20 C28 110.92(12) .
C19 C20 C28 110.45(12) .
C27 C20 C28 107.73(13) .
C5 C21 H21A 109.5 .
C5 C21 H21B 109.5 .
H21A C21 H21B 109.5 .
C5 C21 H21C 109.5 .
H21A C21 H21C 109.5 .
H21B C21 H21C 109.5 .
C15 C25 H25A 109.5 .
C15 C25 H25B 109.5 .
H25A C25 H25B 109.5 .
C15 C25 H25C 109.5 .
H25A C25 H25C 109.5 .
H25B C25 H25C 109.5 .
C15 C26 H26A 109.5 .
C15 C26 H26B 109.5 .
H26A C26 H26B 109.5 .
C15 C26 H26C 109.5 .
H26A C26 H26C 109.5 .
H26B C26 H26C 109.5 .
C20 C27 H27A 109.5 .
C20 C27 H27B 109.5 .
H27A C27 H27B 109.5 .
C20 C27 H27C 109.5 .
H27A C27 H27C 109.5 .
H27B C27 H27C 109.5 .
C20 C28 H28A 109.5 .
C20 C28 H28B 109.5 .
H28A C28 H28B 109.5 .
C20 C28 H28C 109.5 .
H28A C28 H28C 109.5 .
H28B C28 H28C 109.5 .
C29 N5 C33 111.79(13) .
C29 N5 C37 106.09(14) .
C33 N5 C37 111.13(12) .
C29 N5 C41 111.36(14) .
C33 N5 C41 105.26(12) .
C37 N5 C41 111.33(14) .
C30 C29 N5 117.27(14) .
C30 C29 H29A 108.0 .
N5 C29 H29A 108.0 .
C30 C29 H29B 108.0 .
N5 C29 H29B 108.0 .
H29A C29 H29B 107.2 .
C29 C30 C31 109.87(16) .
C29 C30 H30A 109.7 .
C31 C30 H30A 109.7 .
C29 C30 H30B 109.7 .
C31 C30 H30B 109.7 .
H30A C30 H30B 108.2 .
C32 C31 C30 113.47(19) .
C32 C31 H31A 108.9 .
C30 C31 H31A 108.9 .
C32 C31 H31B 108.9 .
C30 C31 H31B 108.9 .
H31A C31 H31B 107.7 .
C31 C32 H32A 109.5 .
C31 C32 H32B 109.5 .
H32A C32 H32B 109.5 .
C31 C32 H32C 109.5 .
H32A C32 H32C 109.5 .
H32B C32 H32C 109.5 .
C34 C33 N5 116.56(13) .
C34 C33 H33A 108.2 .
N5 C33 H33A 108.2 .
C34 C33 H33B 108.2 .
N5 C33 H33B 108.2 .
H33A C33 H33B 107.3 .
C33 C34 C35 108.91(13) .
C33 C34 H34A 109.9 .
C35 C34 H34A 109.9 .
C33 C34 H34B 109.9 .
C35 C34 H34B 109.9 .
H34A C34 H34B 108.3 .
C36 C35 C34 113.28(14) .
C36 C35 H35A 108.9 .
C34 C35 H35A 108.9 .
C36 C35 H35B 108.9 .
C34 C35 H35B 108.9 .
H35A C35 H35B 107.7 .
C35 C36 H36A 109.5 .
C35 C36 H36B 109.5 .
H36A C36 H36B 109.5 .
C35 C36 H36C 109.5 .
H36A C36 H36C 109.5 .
H36B C36 H36C 109.5 .
C38 C37 N5 116.63(16) .
C38 C37 H37A 108.1 .
N5 C37 H37A 108.1 .
C38 C37 H37B 108.1 .
N5 C37 H37B 108.1 .
H37A C37 H37B 107.3 .
C37 C38 C39 109.34(19) .
C37 C38 H38A 109.8 .
C39 C38 H38A 109.8 .
C37 C38 H38B 109.8 .
C39 C38 H38B 109.8 .
H38A C38 H38B 108.3 .
C40 C39 C38 113.4(2) .
C40 C39 H39A 108.9 .
C38 C39 H39A 108.9 .
C40 C39 H39B 108.9 .
C38 C39 H39B 108.9 .
H39A C39 H39B 107.7 .
C39 C40 H40A 109.5 .
C39 C40 H40B 109.5 .
H40A C40 H40B 109.5 .
C39 C40 H40C 109.5 .
H40A C40 H40C 109.5 .
H40B C40 H40C 109.5 .
C42 C41 N5 117.22(17) .
C42 C41 H41A 108.0 .
N5 C41 H41A 108.0 .
C42 C41 H41B 108.0 .
N5 C41 H41B 108.0 .
H41A C41 H41B 107.2 .
C41 C42 C43 110.3(2) .
C41 C42 H42A 109.6 .
C43 C42 H42A 109.6 .
C41 C42 H42B 109.6 .
C43 C42 H42B 109.6 .
H42A C42 H42B 108.1 .
C44 C43 C42 115.1(2) .
C44 C43 H43A 108.5 .
C42 C43 H43A 108.5 .
C44 C43 H43B 108.5 .
C42 C43 H43B 108.5 .
H43A C43 H43B 107.5 .
C43 C44 H44A 109.5 .
C43 C44 H44B 109.5 .
H44A C44 H44B 109.5 .
C43 C44 H44C 109.5 .
H44A C44 H44C 109.5 .
H44B C44 H44C 109.5 .
C1 N1 C4 110.43(12) .
C1 N1 H1N 124.8 .
C4 N1 H1N 124.8 .
C19 N4 C16 110.52(12) .
C19 N4 H4N 124.7 .
C16 N4 H4N 124.7 .
N6 C45 C46 179.6(2) .
C45 C46 H46A 109.5 .
C45 C46 H46B 109.5 .
H46A C46 H46B 109.5 .
C45 C46 H46C 109.5 .
H46A C46 H46C 109.5 .
H46B C46 H46C 109.5 .
C22 O2 O2 154.8(3) 2_556
O1 C22 O2 125.6(4) .
O1 C22 C5 116.6(4) .
O2 C22 C5 117.6(3) .
O1A C22A O2A 124.7(4) .
O1A C22A C5 115.6(4) .
O2A C22A C5 119.7(3) .
N7 C47 C48 144.5(9) .
C47 C48 H48A 109.5 .
C47 C48 H48B 109.5 .
H48A C48 H48B 109.5 .
C47 C48 H48C 109.5 .
H48A C48 H48C 109.5 .
H48B C48 H48C 109.5 .
N7A C47A C48A 144.0(10) .
C47A C48A H48D 109.5 .
C47A C48A H48E 109.5 .
H48D C48A H48E 109.5 .
C47A C48A H48F 109.5 .
H48D C48A H48F 109.5 .
H48E C48A H48F 109.5 .
C9 N2 C6 109.9(3) .
C9 N2 H2N 125.0 .
C6 N2 H2N 125.0 .
C11 N3 C14 110.0(5) .
C11 N3 H3N 125.0 .
C14 N3 H3N 125.0 .
C7 C6 N2 106.8(4) .
C7 C6 C5 129.5(4) .
N2 C6 C5 123.7(4) .
C6 C7 C8 107.9(4) .
C6 C7 H7 126.0 .
C8 C7 H7 126.0 .
C9 C8 C7 108.1(3) .
C9 C8 H8 126.0 .
C7 C8 H8 126.0 .
C8 C9 N2 107.3(3) .
C8 C9 C10 130.8(3) .
N2 C9 C10 121.9(3) .
C11 C10 C24 112.8(3) .
C11 C10 C23 108.8(3) .
C24 C10 C23 107.7(3) .
C11 C10 C9 109.0(2) .
C24 C10 C9 110.5(3) .
C23 C10 C9 107.9(3) .
C12 C11 N3 106.6(4) .
C12 C11 C10 129.8(4) .
N3 C11 C10 123.5(5) .
C11 C12 C13 108.9(4) .
C11 C12 H12 125.6 .
C13 C12 H12 125.6 .
C14 C13 C12 107.3(5) .
C14 C13 H13 126.3 .
C12 C13 H13 126.3 .
C13 C14 N3 107.2(5) .
C13 C14 C15 125.8(6) .
N3 C14 C15 126.8(6) .
C10 C23 H23A 109.5 .
C10 C23 H23B 109.5 .
H23A C23 H23B 109.5 .
C10 C23 H23C 109.5 .
H23A C23 H23C 109.5 .
H23B C23 H23C 109.5 .
C10 C24 H24A 109.5 .
C10 C24 H24B 109.5 .
H24A C24 H24B 109.5 .
C10 C24 H24C 109.5 .
H24A C24 H24C 109.5 .
H24B C24 H24C 109.5 .
C9A N2A C6A 109.9(4) .
C9A N2A H2NA 125.1 .
C6A N2A H2NA 125.1 .
C11A N3A C14A 109.6(5) .
C11A N3A H3NA 125.2 .
C14A N3A H3NA 125.2 .
C7A C6A N2A 107.0(4) .
C7A C6A C5 130.8(5) .
N2A C6A C5 122.2(4) .
C6A C7A C8A 108.1(4) .
C6A C7A H7A 125.9 .
C8A C7A H7A 125.9 .
C9A C8A C7A 107.7(3) .
C9A C8A H8A 126.2 .
C7A C8A H8A 126.2 .
C8A C9A N2A 107.4(3) .
C8A C9A C10A 130.5(4) .
N2A C9A C10A 122.1(3) .
C11A C10A C24A 110.6(3) .
C11A C10A C9A 110.4(2) .
C24A C10A C9A 111.3(3) .
C11A C10A C23A 108.2(3) .
C24A C10A C23A 108.0(3) .
C9A C10A C23A 108.1(3) .
C12A C11A N3A 107.9(4) .
C12A C11A C10A 130.5(4) .
N3A C11A C10A 121.6(4) .
C11A C12A C13A 107.6(4) .
C11A C12A H12A 126.2 .
C13A C12A H12A 126.2 .
C14A C13A C12A 108.2(5) .
C14A C13A H13A 125.9 .
C12A C13A H13A 125.9 .
C13A C14A N3A 106.7(5) .
C13A C14A C15 133.6(6) .
N3A C14A C15 119.6(6) .
C10A C23A H23D 109.5 .
C10A C23A H23E 109.5 .
H23D C23A H23E 109.5 .
C10A C23A H23F 109.5 .
H23D C23A H23F 109.5 .
H23E C23A H23F 109.5 .
C10A C24A H24D 109.5 .
C10A C24A H24E 109.5 .
H24D C24A H24E 109.5 .
C10A C24A H24F 109.5 .
H24D C24A H24F 109.5 .
H24E C24A H24F 109.5 .

loop_
_geom_bond_atom_site_label_1
_geom_bond_atom_site_label_2
_geom_bond_distance
_geom_bond_site_symmetry_2
C1 C2 1.368(2) .
C1 N1 1.3724(18) .
C1 C20 1.520(2) .
C2 C3 1.415(2) .
C2 H2 0.9500 .
C3 C4 1.365(2) .
C3 H3 0.9500 .
C4 N1 1.3730(19) .
C4 C5 1.519(2) .
C5 C6A 1.398(6) .
C5 C22 1.509(5) .
C5 C21 1.534(2) .
C5 C22A 1.640(4) .
C5 C6 1.641(5) .
C15 C14A 1.475(7) .
C15 C16 1.521(2) .
C15 C26 1.532(3) .
C15 C25 1.533(2) .
C15 C14 1.551(7) .
C16 C17 1.369(2) .
C16 N4 1.376(2) .
C17 C18 1.415(2) .
C17 H17 0.9500 .
C18 C19 1.370(2) .
C18 H18 0.9500 .
C19 N4 1.3757(19) .
C19 C20 1.520(2) .
C20 C27 1.532(2) .
C20 C28 1.538(2) .
C21 H21A 0.9800 .
C21 H21B 0.9800 .
C21 H21C 0.9800 .
C25 H25A 0.9800 .
C25 H25B 0.9800 .
C25 H25C 0.9800 .
C26 H26A 0.9800 .
C26 H26B 0.9800 .
C26 H26C 0.9800 .
C27 H27A 0.9800 .
C27 H27B 0.9800 .
C27 H27C 0.9800 .
C28 H28A 0.9800 .
C28 H28B 0.9800 .
C28 H28C 0.9800 .
N5 C29 1.514(2) .
N5 C33 1.5170(19) .
N5 C37 1.520(2) .
N5 C41 1.520(2) .
C29 C30 1.511(3) .
C29 H29A 0.9900 .
C29 H29B 0.9900 .
C30 C31 1.524(3) .
C30 H30A 0.9900 .
C30 H30B 0.9900 .
C31 C32 1.498(3) .
C31 H31A 0.9900 .
C31 H31B 0.9900 .
C32 H32A 0.9800 .
C32 H32B 0.9800 .
C32 H32C 0.9800 .
C33 C34 1.510(2) .
C33 H33A 0.9900 .
C33 H33B 0.9900 .
C34 C35 1.526(2) .
C34 H34A 0.9900 .
C34 H34B 0.9900 .
C35 C36 1.517(2) .
C35 H35A 0.9900 .
C35 H35B 0.9900 .
C36 H36A 0.9800 .
C36 H36B 0.9800 .
C36 H36C 0.9800 .
C37 C38 1.502(3) .
C37 H37A 0.9900 .
C37 H37B 0.9900 .
C38 C39 1.528(3) .
C38 H38A 0.9900 .
C38 H38B 0.9900 .
C39 C40 1.498(4) .
C39 H39A 0.9900 .
C39 H39B 0.9900 .
C40 H40A 0.9800 .
C40 H40B 0.9800 .
C40 H40C 0.9800 .
C41 C42 1.517(3) .
C41 H41A 0.9900 .
C41 H41B 0.9900 .
C42 C43 1.523(4) .
C42 H42A 0.9900 .
C42 H42B 0.9900 .
C43 C44 1.511(5) .
C43 H43A 0.9900 .
C43 H43B 0.9900 .
C44 H44A 0.9800 .
C44 H44B 0.9800 .
C44 H44C 0.9800 .
N1 H1N 0.8800 .
N4 H4N 0.8800 .
N6 C45 1.136(2) .
C45 C46 1.443(3) .
C46 H46A 0.9800 .
C46 H46B 0.9800 .
C46 H46C 0.9800 .
O1 C22 1.252(5) .
O2 C22 1.255(5) .
O2 O2 1.623(4) 2_556
O1A C22A 1.243(5) .
O2A C22A 1.249(5) .
N7 C47 1.108(7) .
C47 C48 1.514(6) .
C48 H48A 0.9800 .
C48 H48B 0.9800 .
C48 H48C 0.9800 .
N7A C47A 1.300(7) .
C47A C48A 1.390(7) .
C48A H48D 0.9800 .
C48A H48E 0.9800 .
C48A H48F 0.9800 .
N2 C9 1.373(5) .
N2 C6 1.381(5) .
N2 H2N 0.8800 .
N3 C11 1.376(5) .
N3 C14 1.383(5) .
N3 H3N 0.8800 .
C6 C7 1.361(5) .
C7 C8 1.417(5) .
C7 H7 0.9500 .
C8 C9 1.353(5) .
C8 H8 0.9500 .
C9 C10 1.531(4) .
C10 C11 1.519(5) .
C10 C24 1.524(5) .
C10 C23 1.530(5) .
C11 C12 1.361(5) .
C12 C13 1.413(6) .
C12 H12 0.9500 .
C13 C14 1.364(6) .
C13 H13 0.9500 .
C23 H23A 0.9800 .
C23 H23B 0.9800 .
C23 H23C 0.9800 .
C24 H24A 0.9800 .
C24 H24B 0.9800 .
C24 H24C 0.9800 .
N2A C9A 1.375(5) .
N2A C6A 1.381(5) .
N2A H2NA 0.8800 .
N3A C11A 1.378(5) .
N3A C14A 1.383(5) .
N3A H3NA 0.8800 .
C6A C7A 1.358(5) .
C7A C8A 1.421(5) .
C7A H7A 0.9500 .
C8A C9A 1.359(5) .
C8A H8A 0.9500 .
C9A C10A 1.530(4) .
C10A C11A 1.521(5) .
C10A C24A 1.528(5) .
C10A C23A 1.530(4) .
C11A C12A 1.355(5) .
C12A C13A 1.419(6) .
C12A H12A 0.9500 .
C13A C14A 1.370(6) .
C13A H13A 0.9500 .
C23A H23D 0.9800 .
C23A H23E 0.9800 .
C23A H23F 0.9800 .
C24A H24D 0.9800 .
C24A H24E 0.9800 .
C24A H24F 0.9800 .

loop_
_geom_hbond_atom_site_label_D
_geom_hbond_atom_site_label_H
_geom_hbond_atom_site_label_A
_geom_hbond_distance_DH
_geom_hbond_distance_HA
_geom_hbond_distance_DA
_geom_hbond_angle_DHA
_geom_hbond_site_symmetry_A
C33 H33B N6 0.99 2.55 3.500(2) 159.8 .
C41 H41A N6 0.99 2.58 3.541(3) 162.6 .
N1 H1N O2 0.88 2.29 2.828(2) 119.2 .
N1 H1N O2 0.88 1.91 2.767(2) 162.7 2_556
N1 H1N O1A 0.88 2.19 3.024(3) 158.2 2_556
N4 H4N O1 0.88 2.05 2.904(3) 162.7 2_556
N4 H4N O1A 0.88 1.92 2.788(3) 166.9 2_556
C46 H46A N2 0.98 2.70 3.392(5) 128.3 2_666
C48 H48A N6 0.98 2.64 3.121(5) 110.6 2_666
N2 H2N O2 0.88 2.34 2.791(4) 112.1 .
N2 H2N O2 0.88 2.51 3.300(4) 149.9 2_556
N3 H3N O1 0.88 2.50 3.279(6) 148.3 2_556
N2A H2NA O1A 0.88 2.60 3.458(5) 166.3 2_556
N3A H3NA O1A 0.88 2.45 3.262(7) 152.8 2_556
N3A H3NA O2A 0.88 1.85 2.606(7) 142.1 2_556
